data_2227021
loop_
_publ_author_name
'Li, Hong-xin'
'Zhang, Xiao-jun'
'Xu, Liang-zhong'

_publ_section_title
;
 (<i>Z</i>)-<i>N</i>-{3-[1-(4-Chlorophenyl)ethyl]thiazolidin-2-ylidene}cyanamide
;
_journal_coeditor_code NG5002
_journal_issue 8
_journal_name_full 'Acta Crystallographica Section E'
_journal_page_first o2171
_journal_paper_doi 10.1107/S1600536810029879
_journal_volume 66
_journal_year 2010
_chemical_formula_iupac 'C12 H12 Cl N3 S'
_chemical_formula_moiety 'C12 H12 Cl N3 S'
_chemical_formula_sum 'C12 H12 Cl N3 S'
_chemical_formula_weight 265.76
_chemical_name_systematic
;
(<i>Z</i>)-<i>N</i>-{3-[1-(4-Chlorophenyl)ethyl]thiazolidin-2-ylidene}cyanamide
;
_space_group_IT_number 19
_symmetry_cell_setting orthorhombic
_symmetry_space_group_name_Hall 'P 2ac 2ab'
_symmetry_space_group_name_H-M 'P 21 21 21'
_atom_sites_solution_hydrogens geom
_atom_sites_solution_primary direct
_atom_sites_solution_secondary difmap
_audit_creation_method SHELXL-97
_cell_angle_alpha 90.00
_cell_angle_beta 90.00
_cell_angle_gamma 90.00
_cell_formula_units_Z 4
_cell_length_a 5.8850(12)
_cell_length_b 7.5965(15)
_cell_length_c 28.273(6)
_cell_measurement_reflns_used 193
_cell_measurement_temperature 113(2)
_cell_measurement_theta_max 27.876
_cell_measurement_theta_min 1.440
_cell_volume 1264.0(4)
_computing_cell_refinement 'CrystalClear (Rigaku, 2005)'
_computing_data_collection 'Crystalclear (Rigaku, 2005)'
_computing_data_reduction 'CrystalClear (Rigaku, 2005)'
_computing_molecular_graphics 'SHELXTL (Sheldrick, 2008)'
_computing_publication_material 'SHELXTL (Sheldrick, 2008)'
_computing_structure_refinement 'SHELXL97 (Sheldrick, 2008)'
_computing_structure_solution 'SHELXS97 (Sheldrick, 2008)'
_diffrn_ambient_temperature 113(2)
_diffrn_measured_fraction_theta_full 0.999
_diffrn_measured_fraction_theta_max 0.999
_diffrn_measurement_device_type 'Rigaku Saturn'
_diffrn_measurement_method '\w scans'
_diffrn_radiation_monochromator confocal
_diffrn_radiation_source 'rotating anode'
_diffrn_radiation_type MoK\a
_diffrn_radiation_wavelength 0.71073
_diffrn_reflns_av_R_equivalents 0.0622
_diffrn_reflns_av_sigmaI/netI 0.0635
_diffrn_reflns_limit_h_max 7
_diffrn_reflns_limit_h_min -7
_diffrn_reflns_limit_k_max 8
_diffrn_reflns_limit_k_min -9
_diffrn_reflns_limit_l_max 37
_diffrn_reflns_limit_l_min -29
_diffrn_reflns_number 9219
_diffrn_reflns_theta_full 27.87
_diffrn_reflns_theta_max 27.87
_diffrn_reflns_theta_min 1.44
_diffrn_standards_decay_% 0
_diffrn_standards_interval_count 0
_diffrn_standards_interval_time 0
_diffrn_standards_number 0
_exptl_absorpt_coefficient_mu 0.448
_exptl_absorpt_correction_T_max 0.9566
_exptl_absorpt_correction_T_min 0.9400
_exptl_absorpt_correction_type multi-scan
_exptl_absorpt_process_details '(Crystalclear; Rigaku, 2005)'
_exptl_crystal_colour white
_exptl_crystal_density_diffrn 1.397
_exptl_crystal_density_method 'not measured'
_exptl_crystal_description block
_exptl_crystal_F_000 552
_exptl_crystal_size_max 0.14
_exptl_crystal_size_mid 0.12
_exptl_crystal_size_min 0.10
_refine_diff_density_max 0.384
_refine_diff_density_min -0.341
_refine_ls_abs_structure_details 'Flack (1983), 6200 Friedel pairs'
_refine_ls_extinction_method none
_refine_ls_goodness_of_fit_ref 1.059
_refine_ls_hydrogen_treatment constr
_refine_ls_matrix_type full
_refine_ls_number_parameters 155
_refine_ls_number_reflns 3019
_refine_ls_number_restraints 0
_refine_ls_restrained_S_all 1.059
_refine_ls_R_factor_all 0.0533
_refine_ls_R_factor_gt 0.0458
_refine_ls_shift/su_max 0.001
_refine_ls_shift/su_mean 0.001
_refine_ls_structure_factor_coef Fsqd
_refine_ls_weighting_details 'calc w=1/[\s^2^(Fo^2^)+(0.0534P)^2^+0.0295P] where P=(Fo^2^+2Fc^2^)/3'
_refine_ls_weighting_scheme calc
_refine_ls_wR_factor_gt 0.1078
_refine_ls_wR_factor_ref 0.1132
_reflns_number_gt 2640
_reflns_number_total 3019
_reflns_threshold_expression I>2sigma(I)
_cod_data_source_file ng5002.cif
_cod_data_source_block I
_cod_database_code 2227021
_cod_database_fobs_code 2227021

loop_
_symmetry_equiv_pos_as_xyz
'x, y, z'
'-x+1/2, -y, z+1/2'
'-x, y+1/2, -z+1/2'
'x+1/2, -y+1/2, -z'

loop_
_atom_site_type_symbol
_atom_site_label
_atom_site_fract_x
_atom_site_fract_y
_atom_site_fract_z
_atom_site_U_iso_or_equiv
_atom_site_adp_type
_atom_site_calc_flag
_atom_site_refinement_flags
_atom_site_occupancy
_atom_site_disorder_assembly
_atom_site_disorder_group
Cl Cl1 0.31420(16) -0.62970(7) 0.98241(2) 0.0438(2) Uani d . 1 . .
S S1 0.18444(12) 0.16944(8) 0.77090(2) 0.03081(17) Uani d . 1 . .
N N2 0.2773(4) 0.3380(3) 0.85392(7) 0.0279(4) Uani d . 1 . .
C C9 0.3024(4) 0.1982(3) 0.82718(8) 0.0238(5) Uani d . 1 . .
C C1 0.2990(4) -0.1331(3) 0.93777(8) 0.0267(5) Uani d . 1 . .
H H1 0.2024 -0.0368 0.9407 0.032 Uiso calc R 1 . .
N N1 0.4250(4) 0.0594(2) 0.84129(6) 0.0255(5) Uani d . 1 . .
C C6 0.4992(4) -0.1158(3) 0.91192(8) 0.0242(5) Uani d . 1 . .
C C7 0.5466(4) 0.0572(3) 0.88698(8) 0.0257(5) Uani d . 1 . .
H H7 0.4806 0.1507 0.9065 0.031 Uiso calc R 1 . .
C C8 0.7950(5) 0.1029(4) 0.87970(9) 0.0369(6) Uani d . 1 . .
H H8A 0.8064 0.2125 0.8630 0.055 Uiso calc R 1 . .
H H8B 0.8672 0.0117 0.8616 0.055 Uiso calc R 1 . .
H H8C 0.8686 0.1135 0.9099 0.055 Uiso calc R 1 . .
C C12 0.1462(5) 0.4672(3) 0.83801(8) 0.0294(6) Uani d . 1 . .
C C2 0.2409(4) -0.2905(3) 0.95914(8) 0.0288(5) Uani d . 1 . .
H H2 0.1055 -0.3011 0.9759 0.035 Uiso calc R 1 . .
C C4 0.5886(5) -0.4192(3) 0.93042(9) 0.0316(6) Uani d . 1 . .
H H4 0.6860 -0.5152 0.9284 0.038 Uiso calc R 1 . .
C C3 0.3874(5) -0.4315(3) 0.95515(8) 0.0285(5) Uani d . 1 . .
N N3 0.0347(5) 0.5868(3) 0.82737(8) 0.0414(6) Uani d . 1 . .
C C5 0.6432(5) -0.2610(3) 0.90865(8) 0.0292(6) Uani d . 1 . .
H H5 0.7778 -0.2518 0.8916 0.035 Uiso calc R 1 . .
C C11 0.4588(7) -0.0759(4) 0.80600(9) 0.0479(8) Uani d . 1 . .
H H11A 0.6166 -0.0769 0.7961 0.058 Uiso calc R 1 . .
H H11B 0.4235 -0.1901 0.8195 0.058 Uiso calc R 1 . .
C C10 0.3144(8) -0.0437(4) 0.76555(12) 0.0648(12) Uani d . 1 . .
H H10A 0.1977 -0.1336 0.7638 0.078 Uiso calc R 1 . .
H H10B 0.4039 -0.0488 0.7368 0.078 Uiso calc R 1 . .

loop_
_atom_site_aniso_label
_atom_site_aniso_U_11
_atom_site_aniso_U_22
_atom_site_aniso_U_33
_atom_site_aniso_U_12
_atom_site_aniso_U_13
_atom_site_aniso_U_23
Cl1 0.0702(5) 0.0288(3) 0.0324(4) -0.0048(3) 0.0066(4) 0.0021(3)
S1 0.0384(4) 0.0355(3) 0.0185(3) -0.0011(3) -0.0028(3) 0.0002(2)
N2 0.0319(11) 0.0266(9) 0.0252(11) -0.0013(9) -0.0015(9) -0.0014(8)
C9 0.0227(11) 0.0302(11) 0.0186(11) -0.0047(10) 0.0030(10) 0.0020(8)
C1 0.0253(12) 0.0304(11) 0.0246(12) 0.0062(11) 0.0008(10) 0.0000(9)
N1 0.0305(11) 0.0255(10) 0.0204(11) 0.0005(9) -0.0029(9) -0.0032(8)
C6 0.0232(11) 0.0293(11) 0.0201(12) -0.0007(9) -0.0038(9) -0.0022(9)
C7 0.0267(12) 0.0289(12) 0.0215(13) -0.0010(10) -0.0029(10) -0.0016(9)
C8 0.0319(14) 0.0419(14) 0.0368(16) -0.0080(13) -0.0029(12) 0.0067(12)
C12 0.0371(15) 0.0332(12) 0.0179(12) -0.0011(11) 0.0008(10) -0.0010(9)
C2 0.0284(13) 0.0332(12) 0.0249(13) -0.0021(10) 0.0014(10) -0.0010(10)
C4 0.0376(14) 0.0252(11) 0.0319(14) 0.0079(11) -0.0017(11) -0.0064(10)
C3 0.0386(14) 0.0260(11) 0.0210(13) -0.0031(11) -0.0019(10) -0.0016(10)
N3 0.0575(17) 0.0394(12) 0.0273(13) 0.0087(12) -0.0025(11) -0.0006(10)
C5 0.0296(14) 0.0329(11) 0.0252(14) 0.0034(11) 0.0024(10) -0.0026(10)
C11 0.069(2) 0.0489(16) 0.0254(15) 0.0203(17) -0.0048(14) -0.0132(13)
C10 0.097(3) 0.0508(18) 0.046(2) 0.027(2) -0.038(2) -0.0243(14)

loop_
_atom_type_symbol
_atom_type_description
_atom_type_scat_dispersion_real
_atom_type_scat_dispersion_imag
_atom_type_scat_source
C C 0.0033 0.0016 'International Tables Vol C Tables 4.2.6.8 and 6.1.1.4'
H H 0.0000 0.0000 'International Tables Vol C Tables 4.2.6.8 and 6.1.1.4'
N N 0.0061 0.0033 'International Tables Vol C Tables 4.2.6.8 and 6.1.1.4'
S S 0.1246 0.1234 'International Tables Vol C Tables 4.2.6.8 and 6.1.1.4'
Cl Cl 0.1484 0.1585 'International Tables Vol C Tables 4.2.6.8 and 6.1.1.4'

loop_
_geom_angle_atom_site_label_1
_geom_angle_atom_site_label_2
_geom_angle_atom_site_label_3
_geom_angle_site_symmetry_1
_geom_angle_site_symmetry_3
_geom_angle
_geom_angle_publ_flag
C9 S1 C10 . . 91.16(13) ?
C9 N2 C12 . . 118.0(2) ?
N2 C9 N1 . . 121.8(2) ?
N2 C9 S1 . . 125.49(18) ?
N1 C9 S1 . . 112.73(17) ?
C2 C1 C6 . . 121.3(2) ?
C2 C1 H1 . . 119.3 ?
C6 C1 H1 . . 119.3 ?
C9 N1 C11 . . 115.4(2) ?
C9 N1 C7 . . 122.06(19) ?
C11 N1 C7 . . 121.9(2) ?
C1 C6 C5 . . 118.3(2) ?
C1 C6 C7 . . 118.8(2) ?
C5 C6 C7 . . 122.9(2) ?
N1 C7 C8 . . 110.2(2) ?
N1 C7 C6 . . 109.10(19) ?
C8 C7 C6 . . 116.0(2) ?
N1 C7 H7 . . 107.0 ?
C8 C7 H7 . . 107.0 ?
C6 C7 H7 . . 107.0 ?
C7 C8 H8A . . 109.5 ?
C7 C8 H8B . . 109.5 ?
H8A C8 H8B . . 109.5 ?
C7 C8 H8C . . 109.5 ?
H8A C8 H8C . . 109.5 ?
H8B C8 H8C . . 109.5 ?
N3 C12 N2 . . 174.7(3) ?
C3 C2 C1 . . 118.8(2) ?
C3 C2 H2 . . 120.6 ?
C1 C2 H2 . . 120.6 ?
C3 C4 C5 . . 118.9(2) ?
C3 C4 H4 . . 120.6 ?
C5 C4 H4 . . 120.6 ?
C4 C3 C2 . . 121.7(2) ?
C4 C3 Cl1 . . 119.64(19) ?
C2 C3 Cl1 . . 118.6(2) ?
C4 C5 C6 . . 121.0(2) ?
C4 C5 H5 . . 119.5 ?
C6 C5 H5 . . 119.5 ?
C10 C11 N1 . . 110.1(2) ?
C10 C11 H11A . . 109.6 ?
N1 C11 H11A . . 109.6 ?
C10 C11 H11B . . 109.6 ?
N1 C11 H11B . . 109.6 ?
H11A C11 H11B . . 108.1 ?
C11 C10 S1 . . 109.6(2) ?
C11 C10 H10A . . 109.7 ?
S1 C10 H10A . . 109.7 ?
C11 C10 H10B . . 109.7 ?
S1 C10 H10B . . 109.7 ?
H10A C10 H10B . . 108.2 ?

loop_
_geom_bond_atom_site_label_1
_geom_bond_atom_site_label_2
_geom_bond_site_symmetry_2
_geom_bond_distance
_geom_bond_publ_flag
Cl1 C3 . 1.746(2) ?
S1 C9 . 1.750(2) ?
S1 C10 . 1.797(3) ?
N2 C9 . 1.311(3) ?
N2 C12 . 1.327(3) ?
C9 N1 . 1.338(3) ?
C1 C2 . 1.383(3) ?
C1 C6 . 1.393(3) ?
C1 H1 . 0.9300 ?
N1 C11 . 1.446(3) ?
N1 C7 . 1.477(3) ?
C6 C5 . 1.394(3) ?
C6 C7 . 1.517(3) ?
C7 C8 . 1.516(4) ?
C7 H7 . 0.9800 ?
C8 H8A . 0.9600 ?
C8 H8B . 0.9600 ?
C8 H8C . 0.9600 ?
C12 N3 . 1.161(3) ?
C2 C3 . 1.380(4) ?
C2 H2 . 0.9300 ?
C4 C3 . 1.378(4) ?
C4 C5 . 1.388(3) ?
C4 H4 . 0.9300 ?
C5 H5 . 0.9300 ?
C11 C10 . 1.446(4) ?
C11 H11A . 0.9700 ?
C11 H11B . 0.9700 ?
C10 H10A . 0.9700 ?
C10 H10B . 0.9700 ?

loop_
_geom_hbond_atom_site_label_D
_geom_hbond_atom_site_label_H
_geom_hbond_atom_site_label_A
_geom_hbond_site_symmetry_A
_geom_hbond_distance_DH
_geom_hbond_distance_HA
_geom_hbond_distance_DA
_geom_hbond_angle_DHA
C10 H10A S1 3_546 0.97 2.87 3.799(4) 159.8

loop_
_geom_torsion_atom_site_label_1
_geom_torsion_atom_site_label_2
_geom_torsion_atom_site_label_3
_geom_torsion_atom_site_label_4
_geom_torsion_site_symmetry_1
_geom_torsion_site_symmetry_2
_geom_torsion_site_symmetry_3
_geom_torsion_site_symmetry_4
_geom_torsion
_geom_torsion_publ_flag
C12 N2 C9 N1 . . . . -177.6(2) ?
C12 N2 C9 S1 . . . . 2.1(3) ?
C10 S1 C9 N2 . . . . 179.1(3) ?
C10 S1 C9 N1 . . . . -1.1(2) ?
N2 C9 N1 C11 . . . . -173.2(2) ?
S1 C9 N1 C11 . . . . 7.0(3) ?
N2 C9 N1 C7 . . . . -2.4(4) ?
S1 C9 N1 C7 . . . . 177.89(18) ?
C2 C1 C6 C5 . . . . -1.1(4) ?
C2 C1 C6 C7 . . . . 176.5(2) ?
C9 N1 C7 C8 . . . . -98.3(3) ?
C11 N1 C7 C8 . . . . 72.0(3) ?
C9 N1 C7 C6 . . . . 133.2(2) ?
C11 N1 C7 C6 . . . . -56.5(3) ?
C1 C6 C7 N1 . . . . -82.5(3) ?
C5 C6 C7 N1 . . . . 94.9(3) ?
C1 C6 C7 C8 . . . . 152.3(2) ?
C5 C6 C7 C8 . . . . -30.3(3) ?
C9 N2 C12 N3 . . . . 18E1(10) ?
C6 C1 C2 C3 . . . . 1.1(4) ?
C5 C4 C3 C2 . . . . -0.6(4) ?
C5 C4 C3 Cl1 . . . . 179.5(2) ?
C1 C2 C3 C4 . . . . -0.2(4) ?
C1 C2 C3 Cl1 . . . . 179.7(2) ?
C3 C4 C5 C6 . . . . 0.6(4) ?
C1 C6 C5 C4 . . . . 0.2(4) ?
C7 C6 C5 C4 . . . . -177.3(2) ?
C9 N1 C11 C10 . . . . -10.7(4) ?
C7 N1 C11 C10 . . . . 178.5(3) ?
N1 C11 C10 S1 . . . . 9.2(4) ?
C9 S1 C10 C11 . . . . -4.8(3) ?

loop_
_cod_related_entry_id
_cod_related_entry_database
_cod_related_entry_code
1 ChemSpider 24745673
